data_4500753
loop_
_publ_author_name
'McGlone, Thomas'
'Streb, Carsten'
'Busquets-Fit\'e, Mart\'i'
'Yan, Jun'
'Gabb, David'
'Long, De-Liang'
'Cronin, Leroy'

_publ_section_title
;
 Silver Linked Polyoxometalate Open Frameworks (Ag-POMOFs) for the
 Directed Fabrication of Silver Nanomaterials
;
_journal_issue 6
_journal_name_full 'Crystal Growth &amp; Design'
_journal_page_first 2471
_journal_paper_doi 10.1021/cg2002496
_journal_volume 11
_journal_year 2011
_chemical_formula_sum 'C76 H179 N10 O60 Sb W18'
_chemical_formula_weight 5624.34
_chemical_name_systematic
;
 ?
;
_space_group_IT_number 2
_symmetry_cell_setting triclinic
_symmetry_space_group_name_Hall '-P 1'
_symmetry_space_group_name_H-M 'P -1'
_atom_sites_solution_hydrogens geom
_atom_sites_solution_primary direct
_atom_sites_solution_secondary difmap
_audit_creation_method SHELXL-97
_cell_angle_alpha 92.7760(10)
_cell_angle_beta 109.4300(10)
_cell_angle_gamma 108.9400(10)
_cell_formula_units_Z 2
_cell_length_a 16.5543(3)
_cell_length_b 20.5284(3)
_cell_length_c 22.6908(3)
_cell_measurement_reflns_used 39968
_cell_measurement_temperature 150(2)
_cell_measurement_theta_max 25.6676
_cell_measurement_theta_min 2.8335
_cell_volume 6771.7(2)
_computing_cell_refinement
;
CrysAlisPro, Oxford Diffraction Ltd.,
Version 1.171.33.41 (release 06-05-2009 CrysAlis171 .NET)
(compiled May  6 2009,17:20:42)
;
_computing_data_collection
;
CrysAlisPro, Oxford Diffraction Ltd.,
Version 1.171.33.41 (release 06-05-2009 CrysAlis171 .NET)
(compiled May  6 2009,17:20:42)
;
_computing_data_reduction
;
CrysAlisPro, Oxford Diffraction Ltd.,
Version 1.171.33.41 (release 06-05-2009 CrysAlis171 .NET)
(compiled May  6 2009,17:20:42)
;
_computing_structure_refinement 'SHELXL-97 (Sheldrick, 2008)'
_computing_structure_solution 'SHELXS-97 (Sheldrick, 2008)'
_diffrn_ambient_temperature 150(2)
_diffrn_measured_fraction_theta_full 0.994
_diffrn_measured_fraction_theta_max 0.994
_diffrn_measurement_device_type 'Oxford Gemini CCD'
_diffrn_measurement_method '\w & \p scan'
_diffrn_radiation_monochromator graphite
_diffrn_radiation_source 'fine-focus sealed tube'
_diffrn_radiation_type MoK\a
_diffrn_radiation_wavelength 0.71073
_diffrn_reflns_av_R_equivalents 0.0476
_diffrn_reflns_av_sigmaI/netI 0.0572
_diffrn_reflns_limit_h_max 20
_diffrn_reflns_limit_h_min -20
_diffrn_reflns_limit_k_max 25
_diffrn_reflns_limit_k_min -25
_diffrn_reflns_limit_l_max 27
_diffrn_reflns_limit_l_min -27
_diffrn_reflns_number 112087
_diffrn_reflns_theta_full 25.72
_diffrn_reflns_theta_max 25.72
_diffrn_reflns_theta_min 2.90
_diffrn_standards_decay_% none
_exptl_absorpt_coefficient_mu 15.493
_exptl_absorpt_correction_T_max 0.4102
_exptl_absorpt_correction_T_min 0.1476
_exptl_absorpt_correction_type analytical
_exptl_absorpt_process_details
;
CrysAlisPro, Oxford Diffraction Ltd.,
Version 1.171.33.41 (release 06-05-2009 CrysAlis171 .NET)
(compiled May  6 2009,17:20:42)
Analytical numeric absorption correction using a multifaceted crystal
            model based on expressions derived by R.C. Clark & J.S. Reid.
(Clark, R. C. & Reid, J. S. (1995). Acta Cryst. A51, 887-897)
;
_exptl_crystal_colour colourless
_exptl_crystal_density_diffrn 2.758
_exptl_crystal_density_meas ?
_exptl_crystal_density_method 'not measured'
_exptl_crystal_description block
_exptl_crystal_F_000 5136
_exptl_crystal_size_max 0.20
_exptl_crystal_size_mid 0.16
_exptl_crystal_size_min 0.07
_refine_diff_density_max 2.551
_refine_diff_density_min -1.702
_refine_diff_density_rms 0.228
_refine_ls_extinction_method none
_refine_ls_goodness_of_fit_ref 0.930
_refine_ls_hydrogen_treatment mixed
_refine_ls_matrix_type full
_refine_ls_number_parameters 955
_refine_ls_number_reflns 25681
_refine_ls_number_restraints 19
_refine_ls_restrained_S_all 0.932
_refine_ls_R_factor_all 0.0641
_refine_ls_R_factor_gt 0.0394
_refine_ls_shift/su_max 0.003
_refine_ls_shift/su_mean 0.000
_refine_ls_structure_factor_coef Fsqd
_refine_ls_weighting_details 'calc w=1/[\s^2^(Fo^2^)+(0.0674P)^2^+0.0000P] where P=(Fo^2^+2Fc^2^)/3'
_refine_ls_weighting_scheme calc
_refine_ls_wR_factor_gt 0.1085
_refine_ls_wR_factor_ref 0.1137
_reflns_number_gt 17047
_reflns_number_total 25681
_reflns_threshold_expression >2sigma(I)
_cod_data_source_file cg2002496_si_002.cif
_cod_data_source_block TBA-2
_cod_depositor_comments
;
The following automatic conversions were performed:

'_exptl_crystal_density_meas' value 'none' was changed to '?' - the
value is perceived as not measured.

Automatic conversion script
Id: cif_fix_values 3008 2015-01-20 13:52:24Z robertas 
;
_cod_original_cell_volume 6771.66(18)
_cod_original_sg_symbol_H-M p-1
_cod_database_code 4500753

loop_
_symmetry_equiv_pos_as_xyz
'x, y, z'
'-x, -y, -z'

loop_
_atom_site_label
_atom_site_type_symbol
_atom_site_fract_x
_atom_site_fract_y
_atom_site_fract_z
_atom_site_U_iso_or_equiv
_atom_site_adp_type
_atom_site_occupancy
_atom_site_symmetry_multiplicity
_atom_site_calc_flag
_atom_site_refinement_flags
_atom_site_disorder_assembly
_atom_site_disorder_group
W1 W 0.67424(3) 0.55336(3) 0.17637(2) 0.04312(13) Uani 1 1 d . . .
W2 W 0.79685(4) 0.77211(2) 0.52510(2) 0.04405(13) Uani 1 1 d . . .
W3 W 0.77568(4) 0.92187(2) 0.60763(2) 0.04653(14) Uani 1 1 d . . .
W4 W 1.02442(4) 0.84408(2) 0.59322(2) 0.04564(14) Uani 1 1 d . . .
W5 W 0.92530(4) 0.79777(2) 0.43673(2) 0.04364(13) Uani 1 1 d . . .
W6 W 0.66174(4) 0.69245(3) -0.00084(2) 0.04858(14) Uani 1 1 d . . .
W7 W 0.73385(3) 0.61343(3) -0.09319(2) 0.04636(14) Uani 1 1 d . . .
W8 W 0.50055(3) 0.46101(3) 0.21451(2) 0.04406(13) Uani 1 1 d . . .
W9 W 0.66343(4) 0.87221(2) 0.43414(2) 0.04774(14) Uani 1 1 d . . .
W10 W 1.00155(4) 0.99621(3) 0.67470(2) 0.04505(13) Uani 1 1 d . . .
W11 W 0.37368(4) 0.57649(3) 0.15085(2) 0.04930(14) Uani 1 1 d . . .
W12 W 0.54861(4) 0.67258(3) 0.11293(2) 0.04728(14) Uani 1 1 d . . .
W13 W 0.77221(3) 0.58654(3) 0.05498(2) 0.04634(13) Uani 1 1 d . . .
W14 W 0.57482(4) 0.38129(3) 0.12554(2) 0.04951(14) Uani 1 1 d . . .
W15 W 0.78984(4) 0.89851(2) 0.34475(2) 0.04885(14) Uani 1 1 d . . .
W16 W 0.33930(4) 0.60630(3) 0.00359(2) 0.05193(14) Uani 1 1 d . . .
W17 W 1.12023(4) 0.91595(2) 0.40758(3) 0.05166(15) Uani 1 1 d . . .
W18 W 1.23260(4) 0.96780(3) 0.58430(3) 0.05677(16) Uani 1 1 d . . .
Sb1 Sb 0.94110(10) 0.96547(7) 0.50560(6) 0.0340(3) Uani 0.50 1 d P . .
Sb2 Sb 0.47043(10) 0.49396(7) 0.03623(6) 0.0314(3) Uani 0.50 1 d P . .
O1 O 0.4569(5) 0.5346(4) 0.2012(3) 0.043(2) Uani 1 1 d . . .
O2 O 0.8372(5) 0.8305(3) 0.3798(3) 0.042(2) Uani 1 1 d . . .
O3 O 0.6242(5) 0.5260(4) 0.2415(3) 0.0389(18) Uani 1 1 d . . .
O4 O 0.6199(5) 0.6222(4) 0.1625(3) 0.042(2) Uani 1 1 d . . .
O5 O 0.5322(5) 0.4764(3) 0.1231(3) 0.0362(18) Uani 1 1 d . . .
O6 O 0.6486(5) 0.5800(4) -0.0303(3) 0.0397(19) Uani 1 1 d . . .
O7 O 0.9689(5) 1.0784(4) 0.6723(3) 0.044(2) Uani 1 1 d . . .
O8 O 0.5895(5) 0.6526(4) 0.0478(3) 0.0394(18) Uani 1 1 d . . .
O9 O 0.9119(5) 0.8645(3) 0.5129(3) 0.0375(18) Uani 1 1 d . . .
O10 O 0.4350(5) 0.5663(4) 0.0750(3) 0.0392(18) Uani 1 1 d . . .
O11 O 0.3785(6) 0.4012(4) 0.1599(4) 0.052(2) Uani 1 1 d . . .
O12 O 0.8173(5) 0.6124(4) -0.0114(3) 0.045(2) Uani 1 1 d . . .
O13 O 0.9092(6) 0.7755(4) 0.5869(3) 0.049(2) Uani 1 1 d . . .
O14 O 0.5409(6) 0.3863(4) 0.1970(3) 0.046(2) Uani 1 1 d . . .
O15 O 0.6861(5) 0.4603(4) 0.1718(3) 0.0383(18) Uani 1 1 d . . .
O16 O 0.5996(5) 0.4062(4) 0.0507(3) 0.0410(19) Uani 1 1 d . . .
O17 O 1.0878(5) 1.0401(3) 0.6367(3) 0.0390(19) Uani 1 1 d . . .
O18 O 0.4819(6) 0.6606(4) 0.1699(3) 0.048(2) Uani 1 1 d . . .
O19 O 0.8279(6) 0.7364(3) 0.4596(3) 0.042(2) Uani 1 1 d . . .
O20 O 0.7626(5) 0.6775(4) 0.0631(3) 0.043(2) Uani 1 1 d . . .
O21 O 0.7128(5) 0.8028(4) 0.4626(3) 0.046(2) Uani 1 1 d . . .
O22 O 1.0109(6) 0.7907(4) 0.5146(3) 0.045(2) Uani 1 1 d . . .
O23 O 0.8853(6) 0.9468(4) 0.6814(3) 0.048(2) Uani 1 1 d . . .
O24 O 1.0092(6) 0.9088(4) 0.6465(3) 0.048(2) Uani 1 1 d . . .
O25 O 1.0193(5) 0.8795(3) 0.4343(3) 0.0400(19) Uani 1 1 d . . .
O26 O 1.1084(5) 0.9208(3) 0.5732(3) 0.043(2) Uani 1 1 d . . .
O27 O 0.7869(6) 1.0186(4) 0.6150(4) 0.049(2) Uani 1 1 d . . .
O28 O 0.8091(5) 0.9413(3) 0.4430(3) 0.0395(19) Uani 1 1 d . . .
O29 O 0.9296(6) 0.7365(4) 0.3843(3) 0.048(2) Uani 1 1 d . . .
O30 O 0.4531(6) 0.3305(4) 0.0714(3) 0.052(2) Uani 1 1 d . . .
O31 O 0.7397(5) 0.4888(4) 0.0246(4) 0.048(2) Uani 1 1 d . . .
O32 O 0.6982(6) 0.9080(4) 0.5213(4) 0.048(2) Uani 1 1 d . . .
O33 O 0.7921(6) 0.8372(3) 0.5847(3) 0.045(2) Uani 1 1 d . . .
O34 O 0.6748(5) 0.8490(3) 0.3528(3) 0.044(2) Uani 1 1 d . . .
O35 O 0.6866(5) 0.5576(4) 0.0960(3) 0.0376(18) Uani 1 1 d . . .
O36 O 0.8938(5) 0.9795(3) 0.5761(3) 0.0416(19) Uani 1 1 d . . .
O37 O 0.7522(5) 0.9798(4) 0.3367(3) 0.047(2) Uani 1 1 d . . .
O38 O 0.7092(5) 0.5169(4) -0.1154(3) 0.050(2) Uani 1 1 d . . .
O39 O 0.6195(7) 0.3174(4) 0.1399(4) 0.064(3) Uani 1 1 d . . .
O40 O 0.7264(5) 0.6968(4) -0.0577(3) 0.050(2) Uani 1 1 d . . .
O41 O 0.8011(5) 1.0623(4) 0.5056(4) 0.050(2) Uani 1 1 d . . .
O42 O 0.7243(6) 0.6955(4) 0.5344(4) 0.056(2) Uani 1 1 d . . .
O43 O 0.7842(6) 0.6031(4) 0.2257(4) 0.054(2) Uani 1 1 d . . .
O44 O 1.0990(6) 0.8149(4) 0.6471(4) 0.062(3) Uani 1 1 d . . .
O45 O 0.4979(6) 0.4472(4) 0.2876(4) 0.057(2) Uani 1 1 d . . .
O46 O 1.0732(6) 1.0138(4) 0.7526(4) 0.059(2) Uani 1 1 d . . .
O47 O 0.6574(5) 0.9594(4) 0.4131(4) 0.048(2) Uani 1 1 d . . .
O48 O 0.3092(6) 0.6075(5) 0.0792(4) 0.057(2) Uani 1 1 d . . .
O49 O 1.2796(6) 0.9099(4) 0.6161(4) 0.070(3) Uani 1 1 d . . .
O50 O 0.4463(6) 0.6882(4) 0.0514(4) 0.050(2) Uani 1 1 d . . .
O51 O 0.6199(6) 0.7578(4) 0.1460(4) 0.059(2) Uani 1 1 d . . .
O52 O 1.1325(6) 0.8414(4) 0.3830(4) 0.061(3) Uani 1 1 d . . .
O53 O 0.8726(6) 0.6050(4) 0.1164(4) 0.059(2) Uani 1 1 d . . .
O54 O 0.7553(6) 0.8693(4) 0.2656(4) 0.060(3) Uani 1 1 d . . .
O55 O 0.5487(6) 0.8245(4) 0.4132(4) 0.055(2) Uani 1 1 d . . .
O56 O 0.6967(6) 0.8931(4) 0.6424(4) 0.061(3) Uani 1 1 d . . .
O57 O 0.2739(7) 0.6492(5) -0.0379(4) 0.069(3) Uani 1 1 d . . .
O58 O 0.6906(6) 0.7789(4) 0.0237(4) 0.062(3) Uani 1 1 d . . .
O59 O 0.8119(6) 0.6508(5) -0.1266(4) 0.060(3) Uani 1 1 d . . .
O60 O 0.3340(6) 0.6016(5) 0.2053(4) 0.067(3) Uani 1 1 d . . .
N1 N 0.5728(7) 0.7107(5) 0.2976(5) 0.047(3) Uani 1 1 d . . .
N2 N 0.8351(8) 0.5291(5) 0.4057(5) 0.054(3) Uani 1 1 d . . .
N3 N 0.2954(9) 0.2817(6) 0.2886(6) 0.072(3) Uiso 1 1 d . C .
N4 N 0.6436(15) 0.9579(10) 0.1259(10) 0.156(7) Uiso 1 1 d D . .
N5 N 0.8288(11) 0.3674(9) 0.5074(8) 0.109(5) Uiso 1 1 d . . .
N6 N 0.924(2) 0.7771(14) 0.2664(14) 0.090(8) Uiso 0.50 1 d P A 1
N6' N 0.888(2) 0.7284(16) 0.2024(15) 0.108(10) Uiso 0.50 1 d P B 2
C1 C 0.5153(10) 0.6760(7) 0.3348(6) 0.061(4) Uiso 1 1 d . . .
C2 C 0.6529(9) 0.6878(6) 0.3081(6) 0.052(3) Uiso 1 1 d . . .
C3 C 0.8018(10) 0.4502(7) 0.3911(7) 0.063(4) Uiso 1 1 d . . .
C4 C 0.7350(14) 0.4205(8) 0.3157(9) 0.100(6) Uiso 1 1 d D . .
C5 C 0.7179(12) 0.3414(8) 0.3056(8) 0.089(5) Uiso 1 1 d D . .
C6 C 0.6480(15) 0.3100(11) 0.3306(10) 0.122(7) Uiso 1 1 d D . .
C7 C 0.8975(9) 0.5448(6) 0.4753(6) 0.048(3) Uiso 1 1 d . . .
C8 C 0.9395(9) 0.6246(6) 0.5029(6) 0.048(3) Uiso 1 1 d . . .
C9 C 0.9926(9) 0.6335(7) 0.5763(6) 0.057(3) Uiso 1 1 d . . .
C10 C 0.9287(12) 0.6130(8) 0.6148(8) 0.083(5) Uiso 1 1 d . . .
C11 C 0.7586(9) 0.5573(6) 0.3966(6) 0.052(3) Uiso 1 1 d . . .
C12 C 0.7011(11) 0.5276(8) 0.4334(7) 0.072(4) Uiso 1 1 d . . .
C13 C 0.6231(11) 0.5619(8) 0.4186(7) 0.074(4) Uiso 1 1 d D . .
C14 C 0.5623(12) 0.5391(9) 0.4570(8) 0.090(5) Uiso 1 1 d D . .
C15 C 0.8869(10) 0.5646(7) 0.3629(7) 0.064(4) Uiso 1 1 d . . .
C16 C 0.9689(12) 0.5436(8) 0.3652(8) 0.084(5) Uiso 1 1 d . . .
C17 C 1.0162(15) 0.5890(11) 0.3255(10) 0.115(7) Uiso 1 1 d D . .
C18 C 1.0988(18) 0.5721(15) 0.3261(14) 0.096(9) Uiso 0.60 1 d PD . .
C19 C 0.522(2) 0.8521(15) 0.0363(12) 0.089(9) Uiso 0.60 1 d PD . .
C20 C 0.2992(10) 0.3561(7) 0.2855(6) 0.059(4) Uiso 1 1 d . . .
C21 C 0.3516(10) 0.2767(7) 0.3559(7) 0.066(4) Uiso 1 1 d . . .
C22 C 0.031(2) 0.1790(17) 0.2170(16) 0.111(11) Uiso 0.60 1 d PD . .
C23 C 0.2677(17) 0.3921(12) 0.3343(11) 0.132(8) Uiso 1 1 d D C 1
C24 C 0.1987(15) 0.2262(11) 0.2765(10) 0.114(7) Uiso 1 1 d D . .
C25 C 0.3326(14) 0.2659(9) 0.2384(9) 0.103(6) Uiso 1 1 d D . .
C26 C 0.1263(18) 0.2198(17) 0.2111(12) 0.088(10) Uiso 0.50 1 d PD C .
C27 C 0.3559(19) 0.1985(12) 0.2365(13) 0.086(8) Uiso 0.60 1 d PD C .
C28 C 0.5571(18) 0.9330(13) 0.0617(12) 0.074(7) Uiso 0.60 1 d P . .
C29 C 0.6104(17) 0.9162(12) 0.1773(12) 0.068(7) Uiso 0.60 1 d P D .
C30 C 0.8030(14) 0.2327(10) 0.4809(9) 0.108(6) Uiso 1 1 d . . .
C31 C 0.732(2) 1.0705(14) 0.2059(11) 0.095(9) Uiso 0.60 1 d PD . .
C32 C 0.457(2) 0.8266(16) -0.0318(12) 0.078(9) Uiso 0.50 1 d PD . .
C33' C 0.8461(13) 0.7783(9) 0.2177(9) 0.092(5) Uiso 1 1 d . A 1
C33 C 0.9864(15) 0.7478(10) 0.2432(10) 0.110(6) Uiso 1 1 d . A 1
C34 C 0.6624(18) 1.0364(11) 0.1402(11) 0.037(6) Uiso 0.40 1 d PD . .
C35 C 0.525(3) 0.9251(19) 0.1860(18) 0.072(10) Uiso 0.40 1 d P . .
C36 C 0.505(3) 0.8941(17) 0.2391(18) 0.067(10) Uiso 0.40 1 d PD D 1
C37 C 0.4551(14) 0.3218(10) 0.3806(9) 0.105(6) Uiso 1 1 d D C .
C38 C 0.231(2) 0.4453(16) 0.2994(17) 0.143(14) Uiso 0.60 1 d PD C 1
C39 C 0.466(3) 0.8212(17) 0.206(2) 0.090(13) Uiso 0.40 1 d PD D 1
C40 C 0.469(3) 0.873(2) 0.256(2) 0.086(13) Uiso 0.40 1 d P E 2
C41 C 0.8169(13) 0.3112(10) 0.4963(8) 0.091(5) Uiso 1 1 d . . .
C44 C 0.4980(17) 0.3105(12) 0.4486(10) 0.071(7) Uiso 0.60 1 d PD . .
C45 C 0.596(2) 0.352(3) 0.479(3) 0.093(18) Uiso 0.30 1 d PD C .
C46 C 0.321(2) 0.4900(16) 0.3372(15) 0.056(8) Uiso 0.40 1 d PD F 2
C48 C 0.394(3) 0.193(2) 0.1842(18) 0.089(13) Uiso 0.40 1 d PD . .
C49 C 0.7215(19) 0.9335(16) 0.1264(15) 0.057(9) Uiso 0.40 1 d PD . .
C51 C 0.759(3) 0.9720(18) 0.0807(16) 0.072(10) Uiso 0.40 1 d PD . .
C52 C 0.726(3) 1.1425(18) 0.222(2) 0.098(14) Uiso 0.40 1 d PD . .

loop_
_atom_site_aniso_label
_atom_site_aniso_U_11
_atom_site_aniso_U_22
_atom_site_aniso_U_33
_atom_site_aniso_U_23
_atom_site_aniso_U_13
_atom_site_aniso_U_12
W1 0.0423(3) 0.0477(3) 0.0287(2) 0.0033(2) 0.0111(2) 0.0055(2)
W2 0.0577(3) 0.0269(2) 0.0413(3) 0.0062(2) 0.0197(2) 0.0058(2)
W3 0.0576(3) 0.0333(3) 0.0449(3) 0.0032(2) 0.0229(3) 0.0081(2)
W4 0.0583(3) 0.0347(3) 0.0351(3) 0.0094(2) 0.0076(2) 0.0150(2)
W5 0.0613(3) 0.0268(2) 0.0349(2) 0.00531(19) 0.0164(2) 0.0074(2)
W6 0.0552(3) 0.0395(3) 0.0444(3) 0.0049(2) 0.0213(3) 0.0061(2)
W7 0.0369(3) 0.0592(3) 0.0344(3) 0.0062(2) 0.0169(2) 0.0029(2)
W8 0.0437(3) 0.0513(3) 0.0295(2) 0.0070(2) 0.0140(2) 0.0069(2)
W9 0.0416(3) 0.0388(3) 0.0476(3) 0.0014(2) 0.0090(2) 0.0039(2)
W10 0.0531(3) 0.0453(3) 0.0301(2) 0.0039(2) 0.0113(2) 0.0139(2)
W11 0.0474(3) 0.0617(3) 0.0407(3) -0.0029(2) 0.0198(2) 0.0202(3)
W12 0.0543(3) 0.0431(3) 0.0378(3) -0.0025(2) 0.0165(2) 0.0110(2)
W13 0.0333(3) 0.0661(3) 0.0340(3) 0.0071(2) 0.0113(2) 0.0123(2)
W14 0.0659(4) 0.0435(3) 0.0381(3) 0.0093(2) 0.0143(3) 0.0232(3)
W15 0.0510(3) 0.0366(3) 0.0349(3) 0.0040(2) 0.0013(2) 0.0008(2)
W16 0.0532(3) 0.0658(3) 0.0410(3) 0.0037(2) 0.0108(3) 0.0342(3)
W17 0.0482(3) 0.0309(3) 0.0644(3) 0.0061(2) 0.0131(3) 0.0079(2)
W18 0.0429(3) 0.0333(3) 0.0708(4) 0.0078(2) -0.0052(3) 0.0114(2)
Sb1 0.0399(8) 0.0257(7) 0.0279(7) 0.0048(6) 0.0065(6) 0.0073(6)
Sb2 0.0295(8) 0.0350(8) 0.0274(7) 0.0049(6) 0.0098(6) 0.0094(6)
O1 0.042(5) 0.056(5) 0.028(4) -0.002(3) 0.017(4) 0.009(4)
O2 0.051(5) 0.027(4) 0.032(4) 0.003(3) 0.009(4) 0.000(3)
O3 0.042(5) 0.038(4) 0.034(4) 0.001(3) 0.016(4) 0.009(3)
O4 0.054(5) 0.035(4) 0.033(4) 0.000(3) 0.020(4) 0.009(4)
O5 0.038(4) 0.037(4) 0.027(4) 0.002(3) 0.012(3) 0.006(3)
O6 0.040(5) 0.044(4) 0.032(4) 0.004(3) 0.020(4) 0.006(4)
O7 0.051(5) 0.036(4) 0.036(4) 0.001(3) 0.009(4) 0.011(4)
O8 0.039(5) 0.041(4) 0.033(4) 0.007(3) 0.010(4) 0.012(3)
O9 0.045(5) 0.024(4) 0.039(4) 0.007(3) 0.012(4) 0.011(3)
O10 0.041(5) 0.041(4) 0.030(4) 0.001(3) 0.006(3) 0.017(4)
O11 0.050(5) 0.064(5) 0.038(4) 0.008(4) 0.023(4) 0.008(4)
O12 0.030(4) 0.052(5) 0.039(4) 0.000(4) 0.010(4) 0.000(4)
O13 0.078(6) 0.029(4) 0.036(4) 0.005(3) 0.025(4) 0.010(4)
O14 0.053(5) 0.038(4) 0.041(4) 0.008(4) 0.012(4) 0.012(4)
O15 0.039(4) 0.052(5) 0.022(4) 0.006(3) 0.006(3) 0.020(4)
O16 0.042(5) 0.053(5) 0.030(4) 0.005(3) 0.007(4) 0.026(4)
O17 0.044(5) 0.032(4) 0.033(4) 0.002(3) 0.010(4) 0.008(3)
O18 0.051(5) 0.058(5) 0.037(4) -0.002(4) 0.016(4) 0.024(4)
O19 0.060(5) 0.023(4) 0.035(4) 0.004(3) 0.013(4) 0.011(3)
O20 0.037(5) 0.043(4) 0.038(4) 0.005(4) 0.010(4) 0.003(4)
O21 0.050(5) 0.038(4) 0.038(4) 0.000(3) 0.015(4) 0.003(4)
O22 0.062(6) 0.033(4) 0.033(4) 0.007(3) 0.016(4) 0.011(4)
O23 0.064(6) 0.040(4) 0.039(4) 0.005(4) 0.023(4) 0.013(4)
O24 0.062(6) 0.044(5) 0.029(4) 0.006(3) 0.012(4) 0.013(4)
O25 0.048(5) 0.024(4) 0.035(4) 0.006(3) 0.008(4) 0.003(3)
O26 0.055(5) 0.023(4) 0.039(4) 0.001(3) 0.009(4) 0.009(3)
O27 0.055(5) 0.039(4) 0.048(5) 0.002(4) 0.020(4) 0.010(4)
O28 0.045(5) 0.031(4) 0.031(4) -0.001(3) 0.006(4) 0.008(3)
O29 0.068(6) 0.033(4) 0.041(4) 0.006(3) 0.027(4) 0.009(4)
O30 0.078(6) 0.032(4) 0.030(4) 0.009(3) 0.008(4) 0.011(4)
O31 0.037(5) 0.074(6) 0.043(5) 0.010(4) 0.014(4) 0.031(4)
O32 0.048(5) 0.039(4) 0.046(5) 0.002(4) 0.015(4) 0.005(4)
O33 0.061(6) 0.029(4) 0.040(4) 0.004(3) 0.018(4) 0.009(4)
O34 0.049(5) 0.025(4) 0.041(4) -0.002(3) 0.001(4) 0.009(3)
O35 0.044(5) 0.038(4) 0.033(4) 0.011(3) 0.020(4) 0.013(3)
O36 0.052(5) 0.031(4) 0.031(4) -0.002(3) 0.007(4) 0.013(4)
O37 0.051(5) 0.030(4) 0.039(4) 0.008(3) -0.007(4) 0.011(4)
O38 0.039(5) 0.079(6) 0.034(4) 0.003(4) 0.020(4) 0.015(4)
O39 0.085(7) 0.052(5) 0.054(5) 0.011(4) 0.020(5) 0.029(5)
O40 0.044(5) 0.053(5) 0.040(4) 0.011(4) 0.017(4) -0.001(4)
O41 0.039(5) 0.038(4) 0.063(5) 0.007(4) 0.012(4) 0.011(4)
O42 0.068(6) 0.033(4) 0.061(5) 0.006(4) 0.031(5) 0.003(4)
O43 0.055(6) 0.053(5) 0.041(5) 0.006(4) 0.012(4) 0.010(4)
O44 0.078(7) 0.043(5) 0.043(5) 0.003(4) -0.004(5) 0.022(5)
O45 0.058(6) 0.065(5) 0.039(5) 0.015(4) 0.019(4) 0.009(4)
O46 0.071(6) 0.056(5) 0.038(5) 0.003(4) 0.016(4) 0.015(5)
O47 0.040(5) 0.042(4) 0.049(5) 0.000(4) 0.004(4) 0.012(4)
O48 0.046(5) 0.076(6) 0.052(5) -0.007(4) 0.011(4) 0.036(5)
O49 0.055(6) 0.043(5) 0.078(6) 0.012(5) -0.007(5) 0.009(4)
O50 0.061(6) 0.044(5) 0.045(5) 0.003(4) 0.014(4) 0.025(4)
O51 0.072(6) 0.046(5) 0.040(5) -0.007(4) 0.009(4) 0.012(4)
O52 0.065(6) 0.037(5) 0.069(6) 0.005(4) 0.013(5) 0.016(4)
O53 0.037(5) 0.064(5) 0.059(5) -0.010(4) 0.012(4) 0.005(4)
O54 0.054(6) 0.056(5) 0.034(4) 0.005(4) -0.009(4) 0.001(4)
O55 0.046(5) 0.047(5) 0.060(5) -0.001(4) 0.012(4) 0.010(4)
O56 0.071(6) 0.042(5) 0.067(6) 0.002(4) 0.036(5) 0.010(4)
O57 0.084(7) 0.068(6) 0.060(6) 0.000(5) 0.014(5) 0.048(5)
O58 0.051(6) 0.060(5) 0.057(5) 0.015(4) 0.013(5) 0.005(4)
O59 0.046(5) 0.079(6) 0.044(5) 0.010(4) 0.022(4) 0.004(5)
O60 0.059(6) 0.089(7) 0.045(5) -0.010(5) 0.016(5) 0.024(5)
N1 0.047(6) 0.046(6) 0.047(6) 0.006(5) 0.019(5) 0.015(5)
N2 0.072(8) 0.044(6) 0.045(6) 0.008(5) 0.010(6) 0.032(5)

loop_
_atom_type_symbol
_atom_type_description
_atom_type_scat_dispersion_real
_atom_type_scat_dispersion_imag
_atom_type_scat_source
W W -0.8490 6.8722 'International Tables Vol C Tables 4.2.6.8 and 6.1.1.4'
Sb Sb -0.5866 1.5461 'International Tables Vol C Tables 4.2.6.8 and 6.1.1.4'
O O 0.0106 0.0060 'International Tables Vol C Tables 4.2.6.8 and 6.1.1.4'
N N 0.0061 0.0033 'International Tables Vol C Tables 4.2.6.8 and 6.1.1.4'
C C 0.0033 0.0016 'International Tables Vol C Tables 4.2.6.8 and 6.1.1.4'
H H 0.0000 0.0000 'International Tables Vol C Tables 4.2.6.8 and 6.1.1.4'

loop_
_geom_angle_atom_site_label_1
_geom_angle_atom_site_label_2
_geom_angle_atom_site_label_3
_geom_angle
_geom_angle_site_symmetry_1
_geom_angle_site_symmetry_3
O43 W1 O4 101.0(4) . .
O43 W1 O35 100.3(4) . .
O4 W1 O35 89.3(3) . .
O43 W1 O3 97.8(3) . .
O4 W1 O3 90.8(3) . .
O35 W1 O3 161.5(3) . .
O43 W1 O15 99.3(4) . .
O4 W1 O15 159.8(3) . .
O35 W1 O15 87.8(3) . .
O3 W1 O15 85.8(3) . .
O43 W1 O5 170.7(3) . .
O4 W1 O5 85.5(3) . .
O35 W1 O5 86.3(3) . .
O3 W1 O5 75.3(3) . .
O15 W1 O5 74.3(3) . .
O42 W2 O33 100.8(4) . .
O42 W2 O13 99.5(4) . .
O33 W2 O13 87.7(3) . .
O42 W2 O19 99.4(3) . .
O33 W2 O19 159.8(3) . .
O13 W2 O19 90.2(3) . .
O42 W2 O21 101.7(4) . .
O33 W2 O21 85.4(3) . .
O13 W2 O21 158.6(3) . .
O19 W2 O21 89.3(3) . .
O42 W2 O9 169.7(4) . .
O33 W2 O9 86.6(3) . .
O13 W2 O9 73.4(3) . .
O19 W2 O9 73.6(3) . .
O21 W2 O9 86.0(3) . .
O56 W3 O32 101.2(4) . .
O56 W3 O23 99.0(4) . .
O32 W3 O23 159.8(3) . .
O56 W3 O33 101.8(4) . .
O32 W3 O33 86.0(3) . .
O23 W3 O33 89.5(3) . .
O56 W3 O27 97.9(4) . .
O32 W3 O27 88.5(3) . .
O23 W3 O27 89.0(3) . .
O33 W3 O27 160.2(3) . .
O56 W3 O36 168.7(3) . .
O32 W3 O36 86.0(3) . .
O23 W3 O36 74.1(3) . .
O33 W3 O36 87.2(3) . .
O27 W3 O36 73.5(3) . .
O44 W4 O24 101.6(4) . .
O44 W4 O26 101.0(4) . .
O24 W4 O26 89.0(3) . .
O44 W4 O13 100.2(4) . .
O24 W4 O13 90.1(3) . .
O26 W4 O13 158.5(3) . .
O44 W4 O22 99.8(4) . .
O24 W4 O22 158.6(3) . .
O26 W4 O22 85.6(3) . .
O13 W4 O22 87.4(3) . .
O44 W4 O9 170.7(3) . .
O24 W4 O9 85.4(3) . .
O26 W4 O9 85.2(3) . .
O13 W4 O9 73.4(3) . .
O22 W4 O9 73.5(3) . .
O29 W5 O25 101.1(3) . .
O29 W5 O22 100.8(4) . .
O25 W5 O22 87.9(3) . .
O29 W5 O2 100.6(4) . .
O25 W5 O2 87.9(3) . .
O22 W5 O2 158.7(3) . .
O29 W5 O19 98.1(3) . .
O25 W5 O19 160.8(3) . .
O22 W5 O19 87.9(3) . .
O2 W5 O19 89.2(3) . .
O29 W5 O9 171.3(3) . .
O25 W5 O9 86.6(3) . .
O22 W5 O9 75.2(3) . .
O2 W5 O9 83.7(3) . .
O19 W5 O9 74.2(3) . .
O58 W6 O8 101.1(4) . .
O58 W6 O40 100.0(4) . .
O8 W6 O40 158.9(3) . .
O58 W6 O30 102.6(4) . 2_665
O8 W6 O30 86.4(3) . 2_665
O40 W6 O30 91.0(3) . 2_665
O58 W6 O20 98.9(4) . .
O8 W6 O20 86.6(3) . .
O40 W6 O20 88.1(3) . .
O30 W6 O20 158.3(3) 2_665 .
O58 W6 O6 170.3(4) . .
O8 W6 O6 85.2(3) . .
O40 W6 O6 73.7(3) . .
O30 W6 O6 85.0(3) 2_665 .
O20 W6 O6 73.9(3) . .
O59 W7 O11 102.1(4) . 2_665
O59 W7 O38 102.1(4) . .
O11 W7 O38 86.6(4) 2_665 .
O59 W7 O40 98.6(4) . .
O11 W7 O40 88.6(4) 2_665 .
O38 W7 O40 159.3(3) . .
O59 W7 O12 98.7(4) . .
O11 W7 O12 159.2(3) 2_665 .
O38 W7 O12 88.6(3) . .
O40 W7 O12 88.8(3) . .
O59 W7 O6 168.4(3) . .
O11 W7 O6 86.5(3) 2_665 .
O38 W7 O6 86.1(3) . .
O40 W7 O6 73.5(3) . .
O12 W7 O6 73.0(3) . .
O45 W8 O1 102.1(4) . .
O45 W8 O3 98.2(3) . .
O1 W8 O3 90.2(3) . .
O45 W8 O11 101.3(4) . .
O1 W8 O11 86.0(3) . .
O3 W8 O11 160.5(3) . .
O45 W8 O14 98.2(4) . .
O1 W8 O14 159.5(3) . .
O3 W8 O14 89.8(3) . .
O11 W8 O14 87.2(3) . .
O45 W8 O5 168.4(4) . .
O1 W8 O5 86.7(3) . .
O3 W8 O5 74.0(3) . .
O11 W8 O5 86.7(3) . .
O14 W8 O5 73.6(3) . .
O55 W9 O32 101.8(4) . .
O55 W9 O47 100.0(4) . .
O32 W9 O47 89.9(3) . .
O55 W9 O21 99.7(4) . .
O32 W9 O21 86.4(3) . .
O47 W9 O21 160.3(3) . .
O55 W9 O34 98.2(4) . .
O32 W9 O34 159.7(3) . .
O47 W9 O34 90.0(3) . .
O21 W9 O34 86.9(3) . .
O55 W9 O28 169.0(3) . .
O32 W9 O28 87.1(3) . .
O47 W9 O28 73.4(3) . .
O21 W9 O28 87.2(3) . .
O34 W9 O28 73.4(3) . .
O46 W10 O17 100.2(4) . .
O46 W10 O23 100.7(4) . .
O17 W10 O23 159.1(3) . .
O46 W10 O7 99.0(4) . .
O17 W10 O7 88.2(3) . .
O23 W10 O7 87.3(3) . .
O46 W10 O24 100.6(4) . .
O17 W10 O24 86.9(3) . .
O23 W10 O24 90.5(3) . .
O7 W10 O24 160.3(3) . .
O46 W10 O36 171.7(4) . .
O17 W10 O36 84.9(3) . .
O23 W10 O36 74.2(3) . .
O7 W10 O36 74.5(3) . .
O24 W10 O36 86.1(3) . .
O60 W11 O48 100.3(4) . .
O60 W11 O38 103.2(4) . 2_665
O48 W11 O38 89.7(4) . 2_665
O60 W11 O1 101.2(4) . .
O48 W11 O1 158.5(3) . .
O38 W11 O1 85.7(3) 2_665 .
O60 W11 O18 97.6(4) . .
O48 W11 O18 90.7(4) . .
O38 W11 O18 158.8(3) 2_665 .
O1 W11 O18 86.2(3) . .
O60 W11 O10 168.3(4) . .
O48 W11 O10 73.0(3) . .
O38 W11 O10 86.7(3) 2_665 .
O1 W11 O10 85.7(3) . .
O18 W11 O10 73.2(3) . .
O51 W12 O8 102.4(4) . .
O51 W12 O50 99.9(4) . .
O8 W12 O50 90.5(3) . .
O51 W12 O4 101.0(4) . .
O8 W12 O4 86.6(3) . .
O50 W12 O4 159.0(3) . .
O51 W12 O18 96.5(4) . .
O8 W12 O18 161.0(3) . .
O50 W12 O18 87.8(4) . .
O4 W12 O18 88.3(3) . .
O51 W12 O10 169.0(4) . .
O8 W12 O10 87.1(3) . .
O50 W12 O10 74.2(3) . .
O4 W12 O10 84.9(3) . .
O18 W12 O10 74.3(3) . .
O53 W13 O35 101.2(4) . .
O53 W13 O12 99.9(4) . .
O35 W13 O12 158.7(3) . .
O53 W13 O31 102.3(4) . .
O35 W13 O31 86.9(3) . .
O12 W13 O31 91.2(3) . .
O53 W13 O20 97.8(4) . .
O35 W13 O20 87.3(3) . .
O12 W13 O20 87.3(3) . .
O31 W13 O20 159.8(3) . .
O53 W13 O6 170.4(3) . .
O35 W13 O6 84.8(3) . .
O12 W13 O6 74.0(3) . .
O31 W13 O6 85.5(3) . .
O20 W13 O6 74.7(3) . .
O39 W14 O30 102.2(4) . .
O39 W14 O14 99.3(4) . .
O30 W14 O14 92.4(3) . .
O39 W14 O16 100.7(4) . .
O30 W14 O16 87.2(3) . .
O14 W14 O16 159.6(3) . .
O39 W14 O15 97.8(4) . .
O30 W14 O15 159.7(3) . .
O14 W14 O15 87.9(3) . .
O16 W14 O15 85.6(3) . .
O39 W14 O5 170.3(3) . .
O30 W14 O5 86.2(3) . .
O14 W14 O5 75.2(3) . .
O16 W14 O5 84.4(3) . .
O15 W14 O5 74.2(3) . .
O54 W15 O17 101.2(4) . 2_776
O54 W15 O2 101.1(4) . .
O17 W15 O2 88.5(3) 2_776 .
O54 W15 O34 96.6(4) . .
O17 W15 O34 162.0(3) 2_776 .
O2 W15 O34 90.4(3) . .
O54 W15 O37 96.8(4) . .
O17 W15 O37 88.3(3) 2_776 .
O2 W15 O37 162.1(3) . .
O34 W15 O37 87.2(3) . .
O54 W15 O28 168.5(4) . .
O17 W15 O28 86.2(3) 2_776 .
O2 W15 O28 87.7(3) . .
O34 W15 O28 75.8(3) . .
O37 W15 O28 74.4(3) . .
O57 W16 O16 101.3(4) . 2_665
O57 W16 O31 102.9(4) . 2_665
O16 W16 O31 89.2(3) 2_665 2_665
O57 W16 O50 97.0(4) . .
O16 W16 O50 88.5(3) 2_665 .
O31 W16 O50 160.1(3) 2_665 .
O57 W16 O48 99.0(4) . .
O16 W16 O48 159.4(3) 2_665 .
O31 W16 O48 89.9(3) 2_665 .
O50 W16 O48 85.3(4) . .
O57 W16 O10 168.7(3) . .
O16 W16 O10 86.1(3) 2_665 .
O31 W16 O10 85.7(3) 2_665 .
O50 W16 O10 74.4(3) . .
O48 W16 O10 73.3(3) . .
O52 W17 O41 101.3(4) . 2_776
O52 W17 O25 101.4(4) . .
O41 W17 O25 87.9(3) 2_776 .
O52 W17 O27 98.2(4) . 2_776
O41 W17 O27 91.6(3) 2_776 2_776
O25 W17 O27 160.1(3) . 2_776
O52 W17 O7 98.4(4) . 2_776
O41 W17 O7 160.2(3) 2_776 2_776
O25 W17 O7 86.8(3) . 2_776
O27 W17 O7 87.0(3) 2_776 2_776
O52 W17 O36 169.8(4) . 2_776
O41 W17 O36 86.1(3) 2_776 2_776
O25 W17 O36 85.7(3) . 2_776
O27 W17 O36 74.4(3) 2_776 2_776
O7 W17 O36 74.5(3) 2_776 2_776
O49 W18 O26 101.0(4) . .
O49 W18 O47 98.7(4) . 2_776
O26 W18 O47 160.1(3) . 2_776
O49 W18 O41 101.7(4) . 2_776
O26 W18 O41 88.1(3) . 2_776
O47 W18 O41 90.4(3) 2_776 2_776
O49 W18 O37 97.4(4) . 2_776
O26 W18 O37 87.9(3) . 2_776
O47 W18 O37 87.1(3) 2_776 2_776
O41 W18 O37 160.8(3) 2_776 2_776
O49 W18 O28 169.6(3) . 2_776
O26 W18 O28 85.7(3) . 2_776
O47 W18 O28 74.4(3) 2_776 2_776
O41 W18 O28 86.3(3) 2_776 2_776
O37 W18 O28 74.7(3) 2_776 2_776
O9 Sb1 O36 89.7(3) . .
O9 Sb1 O28 89.2(3) . .
O36 Sb1 O28 86.9(3) . .
O9 Sb1 Sb1 127.7(3) . 2_776
O36 Sb1 Sb1 126.3(2) . 2_776
O28 Sb1 Sb1 124.7(2) . 2_776
O5 Sb2 O6 89.7(3) . 2_665
O5 Sb2 O10 90.0(3) . .
O6 Sb2 O10 89.0(3) 2_665 .
O5 Sb2 Sb2 124.1(2) . 2_665
O6 Sb2 Sb2 126.6(2) 2_665 2_665
O10 Sb2 Sb2 126.0(2) . 2_665
W8 O1 W11 151.8(4) . .
W15 O2 W5 155.6(4) . .
W8 O3 W1 117.7(3) . .
W1 O4 W12 156.2(4) . .
Sb2 O5 W1 114.8(3) . .
Sb2 O5 W14 115.5(3) . .
W1 O5 W14 95.0(3) . .
Sb2 O5 W8 137.3(4) . .
W1 O5 W8 92.9(2) . .
W14 O5 W8 92.0(2) . .
Sb2 O6 W13 114.6(3) 2_665 .
Sb2 O6 W6 114.6(4) 2_665 .
W13 O6 W6 93.4(2) . .
Sb2 O6 W7 138.4(3) 2_665 .
W13 O6 W7 93.2(3) . .
W6 O6 W7 92.6(2) . .
W10 O7 W17 117.0(3) . 2_776
W12 O8 W6 144.8(4) . .
Sb1 O9 W5 115.2(3) . .
Sb1 O9 W4 113.5(3) . .
W5 O9 W4 93.1(3) . .
Sb1 O9 W2 139.4(4) . .
W5 O9 W2 92.9(2) . .
W4 O9 W2 92.2(2) . .
Sb2 O10 W16 114.2(3) . .
Sb2 O10 W12 114.0(4) . .
W16 O10 W12 94.0(3) . .
Sb2 O10 W11 137.7(4) . .
W16 O10 W11 93.5(3) . .
W12 O10 W11 93.9(2) . .
W7 O11 W8 150.9(5) 2_665 .
W7 O12 W13 119.8(4) . .
W2 O13 W4 121.0(4) . .
W14 O14 W8 119.3(4) . .
W14 O15 W1 116.4(4) . .
W16 O16 W14 145.1(4) 2_665 .
W15 O17 W10 143.3(4) 2_776 .
W12 O18 W11 118.5(4) . .
W2 O19 W5 119.2(3) . .
W13 O20 W6 118.0(3) . .
W9 O21 W2 151.1(4) . .
W5 O22 W4 118.2(4) . .
W3 O23 W10 119.0(4) . .
W4 O24 W10 156.8(4) . .
W5 O25 W17 145.8(4) . .
W18 O26 W4 145.1(4) . .
W17 O27 W3 118.7(4) 2_776 .
Sb1 O28 W15 112.3(4) . .
Sb1 O28 W18 116.0(3) . 2_776
W15 O28 W18 95.1(3) . 2_776
Sb1 O28 W9 137.5(3) . .
W15 O28 W9 93.8(2) . .
W18 O28 W9 93.2(3) 2_776 .
W14 O30 W6 159.0(4) . 2_665
W16 O31 W13 155.6(5) 2_665 .
W3 O32 W9 150.8(5) . .
W2 O33 W3 151.7(4) . .
W15 O34 W9 116.9(3) . .
W13 O35 W1 144.3(4) . .
Sb1 O36 W17 115.8(3) . 2_776
Sb1 O36 W10 112.4(4) . .
W17 O36 W10 94.0(2) 2_776 .
Sb1 O36 W3 138.7(3) . .
W17 O36 W3 93.4(3) 2_776 .
W10 O36 W3 92.7(3) . .
W18 O37 W15 115.6(3) 2_776 .
W7 O38 W11 151.6(5) . 2_665
W7 O40 W6 120.2(4) . .
W17 O41 W18 154.7(5) 2_776 2_776
W9 O47 W18 119.1(4) . 2_776
W11 O48 W16 120.1(4) . .
W12 O50 W16 117.0(4) . .
C2 N1 C1 111.7(10) . .
C3 N2 C11 113.6(10) . .
C3 N2 C7 102.0(9) . .
C11 N2 C7 110.7(10) . .
C3 N2 C15 112.4(10) . .
C11 N2 C15 105.8(9) . .
C7 N2 C15 112.5(10) . .
C20 N3 C25 103.8(11) . .
C20 N3 C21 109.9(11) . .
C25 N3 C21 114.1(13) . .
C20 N3 C24 115.5(13) . .
C25 N3 C24 111.3(13) . .
C21 N3 C24 102.6(12) . .
C49 N4 C34 120(2) . .
C49 N4 C28 115(2) . .
C34 N4 C28 102.2(17) . .
C49 N4 C29 101.0(18) . .
C34 N4 C29 112.2(18) . .
C28 N4 C29 106.0(18) . .
C33' N6 C33 114(2) . .
N2 C3 C4 110.9(11) . .
C5 C4 C3 105.2(13) . .
C6 C5 C4 105.1(16) . .
N2 C7 C8 112.2(9) . .
C7 C8 C9 107.5(9) . .
C10 C9 C8 113.8(12) . .
C12 C11 N2 112.8(11) . .
C11 C12 C13 107.0(12) . .
C14 C13 C12 112.4(13) . .
C16 C15 N2 114.7(12) . .
C15 C16 C17 106.9(14) . .
C18 C17 C16 110.2(19) . .
C32 C19 C28 117(2) . .
N3 C20 C23 118.1(13) . .
N3 C21 C37 115.7(12) . .
C38 C23 C20 105(2) . .
C26 C24 N3 114.2(18) . .
N3 C25 C27 118.3(17) . .
C24 C26 C22 105(2) . .
C48 C27 C25 111(2) . .
C19 C28 N4 113(2) . .
C35 C29 N4 115(2) . .
C34 C31 C52 108(3) . .
C31 C34 N4 113(2) . .
C36 C35 C29 113(3) . .
C39 C36 C35 95(3) . .
C44 C37 C21 107.4(16) . .
N5 C41 C30 178(2) . .
C45 C44 C37 113(3) . .
C51 C49 N4 105(2) . .

loop_
_geom_bond_atom_site_label_1
_geom_bond_atom_site_label_2
_geom_bond_distance
_geom_bond_site_symmetry_2
W1 O43 1.714(8) .
W1 O4 1.894(8) .
W1 O35 1.906(7) .
W1 O3 1.943(7) .
W1 O15 1.984(7) .
W1 O5 2.236(7) .
W2 O42 1.713(7) .
W2 O33 1.893(7) .
W2 O13 1.898(9) .
W2 O19 1.911(8) .
W2 O21 1.920(8) .
W2 O9 2.314(7) .
W3 O56 1.706(9) .
W3 O32 1.898(8) .
W3 O23 1.910(8) .
W3 O33 1.919(8) .
W3 O27 1.927(8) .
W3 O36 2.290(8) .
W4 O44 1.710(8) .
W4 O24 1.886(8) .
W4 O26 1.920(7) .
W4 O13 1.922(8) .
W4 O22 1.955(7) .
W4 O9 2.300(7) .
W5 O29 1.723(8) .
W5 O25 1.900(7) .
W5 O22 1.908(8) .
W5 O2 1.927(8) .
W5 O19 1.940(8) .
W5 O9 2.267(7) .
W6 O58 1.692(9) .
W6 O8 1.909(7) .
W6 O40 1.920(8) .
W6 O30 1.929(8) 2_665
W6 O20 1.937(8) .
W6 O6 2.292(7) .
W7 O59 1.702(8) .
W7 O11 1.887(8) 2_665
W7 O38 1.894(9) .
W7 O40 1.913(9) .
W7 O12 1.916(8) .
W7 O6 2.303(7) .
W8 O45 1.708(8) .
W8 O1 1.872(8) .
W8 O3 1.913(7) .
W8 O11 1.924(8) .
W8 O14 1.934(8) .
W8 O5 2.314(7) .
W9 O55 1.715(8) .
W9 O32 1.899(8) .
W9 O47 1.900(8) .
W9 O21 1.900(8) .
W9 O34 1.969(8) .
W9 O28 2.300(8) .
W10 O46 1.711(8) .
W10 O17 1.910(7) .
W10 O23 1.923(8) .
W10 O7 1.930(8) .
W10 O24 1.932(8) .
W10 O36 2.275(7) .
W11 O60 1.710(9) .
W11 O48 1.890(9) .
W11 O38 1.901(8) 2_665
W11 O1 1.939(8) .
W11 O18 1.945(8) .
W11 O10 2.303(8) .
W12 O51 1.720(8) .
W12 O8 1.897(7) .
W12 O50 1.935(8) .
W12 O4 1.936(8) .
W12 O18 1.937(8) .
W12 O10 2.262(7) .
W13 O53 1.687(8) .
W13 O35 1.899(7) .
W13 O12 1.917(7) .
W13 O31 1.927(8) .
W13 O20 1.930(8) .
W13 O6 2.261(7) .
W14 O39 1.698(9) .
W14 O30 1.876(8) .
W14 O14 1.893(8) .
W14 O16 1.930(7) .
W14 O15 1.933(7) .
W14 O5 2.278(7) .
W15 O54 1.704(8) .
W15 O17 1.896(7) 2_776
W15 O2 1.898(8) .
W15 O34 1.920(8) .
W15 O37 1.959(8) .
W15 O28 2.236(7) .
W16 O57 1.690(9) .
W16 O16 1.890(8) 2_665
W16 O31 1.895(8) 2_665
W16 O50 1.937(8) .
W16 O48 1.941(9) .
W16 O10 2.253(7) .
W17 O52 1.699(8) .
W17 O41 1.898(8) 2_776
W17 O25 1.905(8) .
W17 O27 1.919(8) 2_776
W17 O7 1.956(8) 2_776
W17 O36 2.258(7) 2_776
W18 O49 1.688(9) .
W18 O26 1.888(8) .
W18 O47 1.924(8) 2_776
W18 O41 1.938(8) 2_776
W18 O37 1.941(8) 2_776
W18 O28 2.238(7) 2_776
Sb1 O9 1.998(7) .
Sb1 O36 2.048(8) .
Sb1 O28 2.050(8) .
Sb1 Sb1 2.109(3) 2_776
Sb2 O5 2.007(7) .
Sb2 O6 2.017(7) 2_665
Sb2 O10 2.026(8) .
Sb2 Sb2 2.162(3) 2_665
O6 Sb2 2.017(7) 2_665
O7 W17 1.956(8) 2_776
O11 W7 1.887(8) 2_665
O16 W16 1.890(8) 2_665
O17 W15 1.896(7) 2_776
O27 W17 1.919(8) 2_776
O28 W18 2.238(7) 2_776
O30 W6 1.929(8) 2_665
O31 W16 1.895(8) 2_665
O36 W17 2.258(7) 2_776
O37 W18 1.941(8) 2_776
O38 W11 1.901(8) 2_665
O41 W17 1.898(8) 2_776
O41 W18 1.938(8) 2_776
O47 W18 1.924(8) 2_776
N1 C2 1.497(17) .
N1 C1 1.508(16) .
N2 C3 1.513(16) .
N2 C11 1.513(17) .
N2 C7 1.522(15) .
N2 C15 1.556(17) .
N3 C20 1.515(17) .
N3 C25 1.53(2) .
N3 C21 1.530(18) .
N3 C24 1.56(2) .
N4 C49 1.524(18) .
N4 C34 1.536(17) .
N4 C28 1.58(3) .
N4 C29 1.62(3) .
N5 C41 1.11(2) .
N6 C33' 1.40(3) .
N6 C33 1.56(3) .
C3 C4 1.65(2) .
C4 C5 1.547(15) .
C5 C6 1.436(16) .
C7 C8 1.559(16) .
C8 C9 1.573(17) .
C9 C10 1.56(2) .
C11 C12 1.475(19) .
C12 C13 1.61(2) .
C13 C14 1.520(15) .
C15 C16 1.54(2) .
C16 C17 1.54(2) .
C17 C18 1.512(18) .
C19 C32 1.506(18) .
C19 C28 1.58(4) .
C20 C23 1.61(3) .
C21 C37 1.54(2) .
C22 C26 1.576(19) .
C23 C38 1.547(19) .
C24 C26 1.533(18) .
C25 C27 1.553(17) .
C27 C48 1.540(19) .
C29 C35 1.56(5) .
C30 C41 1.56(3) .
C31 C34 1.506(18) .
C31 C52 1.551(19) .
C35 C36 1.47(5) .
C36 C39 1.475(19) .
C37 C44 1.533(17) .
C44 C45 1.47(2) .
C49 C51 1.509(19) .
